data_4506954
loop_
_publ_author_name
'Sun, Haoran'
'Tottempudi, Usha K.'
'Mottishaw, Jeffery D.'
'Basa, Prem N.'
'Putta, Anjaneyulu'
'Sykes, Andrew G.'

_publ_section_title
;
 Strengthening \p--\p Interactions While Suppressing
 Csp2--H&#x00B7;&#x00B7;&#x00B7;\p (T-Shaped) Interactions via
 Perfluoroalkylation: A Crystallographic and Computational Study That
 Supports the Beneficial Formation of 1-D \p--\p Stacked Aromatic
 Materials
;
_journal_issue 11
_journal_name_full 'Crystal Growth &amp; Design'
_journal_page_first 5655
_journal_paper_doi 10.1021/cg301151u
_journal_volume 12
_journal_year 2012
_chemical_formula_moiety 'C22 H2 F36'
_chemical_formula_sum 'C22 H2 F36'
_chemical_formula_weight 950.24
_chemical_name_common 1,2,4,5-tetrakis-perfluorobutyl-benzene
_chemical_name_systematic
;
 ?
;
_space_group_IT_number 61
_symmetry_cell_setting orthorhombic
_symmetry_space_group_name_Hall '-P 2ac 2ab'
_symmetry_space_group_name_H-M 'P b c a'
_atom_sites_solution_hydrogens geom
_atom_sites_solution_primary direct
_atom_sites_solution_secondary difmap
_audit_creation_method SHELXL-97
_cell_angle_alpha 90.00
_cell_angle_beta 90.00
_cell_angle_gamma 90.00
_cell_formula_units_Z 4
_cell_length_a 12.777(3)
_cell_length_b 10.638(2)
_cell_length_c 21.391(4)
_cell_measurement_reflns_used 9042
_cell_measurement_temperature 100(2)
_cell_measurement_theta_max 25.40
_cell_measurement_theta_min 2.49
_cell_volume 2907.5(10)
_computing_cell_refinement 'SAINT (Bruker, 2003)'
_computing_data_collection 'Bruker APEXII (Bruker, 2006)'
_computing_data_reduction SAINT
_computing_molecular_graphics 'Ortep3 for Windows (Farrugia, 1997)'
_computing_publication_material 'Bruker SHELXTL'
_computing_structure_refinement 'SHELXL-97 (Sheldrick, 1997)'
_computing_structure_solution SIR97
_diffrn_ambient_temperature 100(2)
_diffrn_measured_fraction_theta_full 1.000
_diffrn_measured_fraction_theta_max 1.000
_diffrn_measurement_device_type 'CCD area detector'
_diffrn_measurement_method 'phi and omega scans'
_diffrn_radiation_monochromator graphite
_diffrn_radiation_source 'fine-focus sealed tube'
_diffrn_radiation_type MoK\a
_diffrn_radiation_wavelength 0.71073
_diffrn_reflns_av_R_equivalents 0.0558
_diffrn_reflns_av_sigmaI/netI 0.0286
_diffrn_reflns_limit_h_max 15
_diffrn_reflns_limit_h_min -15
_diffrn_reflns_limit_k_max 12
_diffrn_reflns_limit_k_min -12
_diffrn_reflns_limit_l_max 25
_diffrn_reflns_limit_l_min -25
_diffrn_reflns_number 25023
_diffrn_reflns_theta_full 25.00
_diffrn_reflns_theta_max 25.00
_diffrn_reflns_theta_min 1.90
_diffrn_standards_decay_% 0
_diffrn_standards_interval_count 0
_diffrn_standards_interval_time 0
_diffrn_standards_number 0
_exptl_absorpt_coefficient_mu 0.290
_exptl_absorpt_correction_T_max 0.925
_exptl_absorpt_correction_T_min 0.840
_exptl_absorpt_correction_type multi-scan
_exptl_absorpt_process_details SADABS
_exptl_crystal_colour colorless
_exptl_crystal_density_diffrn 2.171
_exptl_crystal_density_method 'not measured'
_exptl_crystal_description block
_exptl_crystal_F_000 1832.0
_exptl_crystal_size_max 1.00
_exptl_crystal_size_mid 0.50
_exptl_crystal_size_min 0.27
_refine_diff_density_max 0.389
_refine_diff_density_min -0.424
_refine_diff_density_rms 0.102
_refine_ls_extinction_method none
_refine_ls_goodness_of_fit_ref 1.317
_refine_ls_hydrogen_treatment constr
_refine_ls_matrix_type full
_refine_ls_number_parameters 262
_refine_ls_number_reflns 2571
_refine_ls_number_restraints 0
_refine_ls_restrained_S_all 1.317
_refine_ls_R_factor_all 0.0779
_refine_ls_R_factor_gt 0.0738
_refine_ls_shift/su_max 0.008
_refine_ls_shift/su_mean 0.002
_refine_ls_structure_factor_coef Fsqd
_refine_ls_weighting_details 'calc w=1/[\s^2^(Fo^2^)+(0.0000P)^2^+23.6287P] where P=(Fo^2^+2Fc^2^)/3'
_refine_ls_weighting_scheme calc
_refine_ls_wR_factor_gt 0.1692
_refine_ls_wR_factor_ref 0.1711
_reflns_number_gt 2349
_reflns_number_total 2562
_reflns_threshold_expression >2sigma(I)
_cod_data_source_file cg301151u_si_002.cif
_cod_data_source_block 11116
_cod_depositor_comments
;
The following automatic conversions were performed:

'_symmetry_cell_setting' value 'Orthorhombic' changed to
'orthorhombic' according to
/home/saulius/struct/CIF-dictionaries/cif_core.dic dictionary named
'cif_core.dic' version 2.4.2 from 2011-04-26.

Automatic conversion script
Id: cif_fix_values 1891 2012-01-12 08:04:46Z andrius 
;
_cod_database_code 4506954

loop_
_symmetry_equiv_pos_as_xyz
'x, y, z'
'-x+1/2, -y, z+1/2'
'x+1/2, -y+1/2, -z'
'-x, y+1/2, -z+1/2'
'-x, -y, -z'
'x-1/2, y, -z-1/2'
'-x-1/2, y-1/2, z'
'x, -y-1/2, z-1/2'

loop_
_atom_site_label
_atom_site_type_symbol
_atom_site_fract_x
_atom_site_fract_y
_atom_site_fract_z
_atom_site_U_iso_or_equiv
_atom_site_adp_type
_atom_site_occupancy
_atom_site_symmetry_multiplicity
_atom_site_calc_flag
_atom_site_refinement_flags
C1 C 0.5774(4) 0.9644(5) 0.5408(2) 0.0169(11) Uani 1 1 d .
H1 H 0.6320 0.9410 0.5688 0.020 Uiso 1 1 calc R
C2 C 0.5146(5) 1.0922(5) 0.6293(2) 0.0198(12) Uani 1 1 d .
C3 C 0.5770(5) 0.9142(5) 0.4803(2) 0.0180(12) Uani 1 1 d .
C4 C 0.5947(5) 1.2023(5) 0.6341(2) 0.0208(12) Uani 1 1 d .
C5 C 0.8527(5) 0.8062(5) 0.4159(3) 0.0221(13) Uani 1 1 d .
C6 C 0.6676(4) 0.8243(5) 0.4675(2) 0.0181(12) Uani 1 1 d .
C7 C 0.7675(5) 0.8930(5) 0.4429(2) 0.0192(12) Uani 1 1 d .
C8 C 0.6004(5) 1.2659(5) 0.6993(3) 0.0264(14) Uani 1 1 d .
C9 C 0.5002(4) 1.0481(5) 0.5614(2) 0.0175(11) Uani 1 1 d .
C10 C 0.6948(6) 1.3542(7) 0.7076(3) 0.0375(17) Uani 1 1 d .
C11 C 0.9593(5) 0.8673(5) 0.4035(3) 0.0285(14) Uani 1 1 d .
F1 F 0.4252(3) 1.1249(3) 0.65709(14) 0.0218(7) Uani 1 1 d .
F2 F 0.5553(3) 0.9952(3) 0.66284(14) 0.0245(8) Uani 1 1 d .
F3 F 0.6896(3) 1.1585(3) 0.61928(15) 0.0260(8) Uani 1 1 d .
F4 F 0.6962(3) 0.7662(3) 0.52135(14) 0.0243(8) Uani 1 1 d .
F5 F 1.0207(3) 0.7875(3) 0.37344(17) 0.0354(9) Uani 1 1 d .
F6 F 0.7395(3) 0.9757(3) 0.39822(15) 0.0251(8) Uani 1 1 d .
F7 F 0.8076(3) 0.9584(3) 0.49135(15) 0.0247(8) Uani 1 1 d .
F8 F 0.6409(3) 0.7314(3) 0.42724(14) 0.0225(7) Uani 1 1 d .
F9 F 0.8686(3) 0.7096(3) 0.45602(15) 0.0291(8) Uani 1 1 d .
F10 F 0.5132(3) 1.3329(3) 0.70918(17) 0.0387(10) Uani 1 1 d .
F11 F 0.7016(4) 1.4339(4) 0.66028(18) 0.0541(13) Uani 1 1 d .
F12 F 1.0061(3) 0.8971(4) 0.4571(2) 0.0471(11) Uani 1 1 d .
F13 F 0.9483(3) 0.9696(3) 0.3691(2) 0.0468(11) Uani 1 1 d .
F14 F 0.7823(4) 1.2917(5) 0.7121(2) 0.0629(14) Uani 1 1 d .
F15 F 0.6834(4) 1.4210(4) 0.75968(18) 0.0544(13) Uani 1 1 d .
F16 F 0.8185(3) 0.7577(3) 0.36158(14) 0.0291(8) Uani 1 1 d .
F17 F 0.5683(3) 1.2917(3) 0.59199(14) 0.0238(8) Uani 1 1 d .
F18 F 0.6068(4) 1.1765(3) 0.74341(16) 0.0442(11) Uani 1 1 d .

loop_
_atom_site_aniso_label
_atom_site_aniso_U_11
_atom_site_aniso_U_22
_atom_site_aniso_U_33
_atom_site_aniso_U_23
_atom_site_aniso_U_13
_atom_site_aniso_U_12
C1 0.022(3) 0.011(2) 0.017(3) 0.002(2) -0.001(2) 0.002(2)
C2 0.029(3) 0.014(3) 0.017(3) 0.004(2) 0.001(2) 0.003(2)
C3 0.027(3) 0.008(2) 0.019(3) 0.001(2) -0.001(2) 0.001(2)
C4 0.027(3) 0.019(3) 0.016(3) 0.004(2) -0.003(2) -0.003(2)
C5 0.036(3) 0.014(3) 0.016(3) -0.002(2) -0.002(2) 0.000(2)
C6 0.023(3) 0.014(3) 0.018(3) -0.002(2) -0.002(2) 0.003(2)
C7 0.027(3) 0.014(3) 0.017(3) 0.002(2) -0.001(2) 0.003(2)
C8 0.041(4) 0.019(3) 0.020(3) 0.004(2) -0.003(3) -0.004(3)
C9 0.023(3) 0.014(3) 0.016(3) 0.002(2) 0.001(2) -0.003(2)
C10 0.053(5) 0.034(4) 0.025(3) 0.000(3) -0.002(3) -0.010(3)
C11 0.031(3) 0.019(3) 0.036(3) -0.003(3) 0.006(3) 0.001(3)
F1 0.0256(18) 0.0213(16) 0.0185(16) -0.0020(13) 0.0028(14) -0.0016(14)
F2 0.043(2) 0.0137(15) 0.0172(15) 0.0028(13) -0.0030(15) 0.0010(15)
F3 0.0283(19) 0.0233(17) 0.0265(17) -0.0005(14) 0.0016(15) 0.0010(15)
F4 0.0360(19) 0.0156(16) 0.0212(16) 0.0062(13) 0.0017(14) 0.0066(15)
F5 0.038(2) 0.031(2) 0.038(2) -0.0047(17) 0.0104(17) 0.0063(17)
F6 0.0289(18) 0.0172(16) 0.0293(17) 0.0093(14) -0.0015(15) 0.0008(15)
F7 0.0290(19) 0.0190(16) 0.0262(17) -0.0095(14) -0.0010(15) -0.0010(15)
F8 0.0305(18) 0.0115(15) 0.0255(17) -0.0043(13) -0.0009(14) -0.0017(14)
F9 0.040(2) 0.0204(17) 0.0276(18) 0.0068(14) 0.0082(16) 0.0130(16)
F10 0.052(3) 0.031(2) 0.033(2) -0.0123(17) 0.0088(18) -0.0019(19)
F11 0.085(3) 0.045(2) 0.033(2) 0.0041(19) -0.004(2) -0.040(2)
F12 0.029(2) 0.061(3) 0.051(3) -0.028(2) -0.0021(19) 0.001(2)
F13 0.042(2) 0.0238(19) 0.075(3) 0.017(2) 0.011(2) -0.0010(18)
F14 0.048(3) 0.059(3) 0.082(3) -0.020(3) -0.025(3) -0.004(2)
F15 0.097(4) 0.037(2) 0.030(2) -0.0108(18) -0.006(2) -0.025(2)
F16 0.038(2) 0.0303(18) 0.0193(16) -0.0095(15) 0.0040(15) -0.0064(17)
F17 0.037(2) 0.0163(16) 0.0186(16) 0.0044(13) -0.0010(14) -0.0017(14)
F18 0.090(3) 0.0242(18) 0.0181(17) 0.0037(15) -0.010(2) -0.013(2)

loop_
_atom_type_symbol
_atom_type_description
_atom_type_scat_dispersion_real
_atom_type_scat_dispersion_imag
_atom_type_scat_source
C C 0.0033 0.0016 'International Tables Vol C Tables 4.2.6.8 and 6.1.1.4'
H H 0.0000 0.0000 'International Tables Vol C Tables 4.2.6.8 and 6.1.1.4'
F F 0.0171 0.0103 'International Tables Vol C Tables 4.2.6.8 and 6.1.1.4'

loop_
_geom_angle_atom_site_label_1
_geom_angle_atom_site_label_2
_geom_angle_atom_site_label_3
_geom_angle
_geom_angle_site_symmetry_1
C3 C1 C9 122.3(5) .
C3 C1 H1 118.8 .
C9 C1 H1 118.8 .
F1 C2 F2 106.8(4) .
F1 C2 C9 113.7(5) .
F2 C2 C9 108.1(4) .
F1 C2 C4 109.7(4) .
F2 C2 C4 106.7(4) .
C9 C2 C4 111.4(4) .
C9 C3 C1 119.0(5) 5_676
C9 C3 C6 127.0(5) 5_676
C1 C3 C6 114.0(5) .
F3 C4 F17 108.1(4) .
F3 C4 C8 109.0(5) .
F17 C4 C8 107.6(4) .
F3 C4 C2 108.6(4) .
F17 C4 C2 108.9(4) .
C8 C4 C2 114.4(5) .
F16 C5 F9 107.7(4) .
F16 C5 C11 107.4(5) .
F9 C5 C11 107.6(5) .
F16 C5 C7 109.1(5) .
F9 C5 C7 108.8(4) .
C11 C5 C7 116.1(5) .
F8 C6 F4 105.9(4) .
F8 C6 C3 112.6(4) .
F4 C6 C3 109.5(4) .
F8 C6 C7 109.3(4) .
F4 C6 C7 106.4(4) .
C3 C6 C7 112.8(4) .
F6 C7 F7 107.9(4) .
F6 C7 C5 108.1(4) .
F7 C7 C5 109.3(5) .
F6 C7 C6 109.3(4) .
F7 C7 C6 106.9(4) .
C5 C7 C6 115.1(4) .
F10 C8 F18 108.2(5) .
F10 C8 C10 108.0(5) .
F18 C8 C10 107.9(5) .
F10 C8 C4 109.8(5) .
F18 C8 C4 109.0(5) .
C10 C8 C4 113.8(5) .
C3 C9 C1 118.7(5) 5_676
C3 C9 C2 127.0(5) 5_676
C1 C9 C2 114.3(5) .
F14 C10 F11 108.8(6) .
F14 C10 F15 108.0(6) .
F11 C10 F15 107.8(6) .
F14 C10 C8 111.6(6) .
F11 C10 C8 110.9(5) .
F15 C10 C8 109.6(6) .
F13 C11 F5 108.6(5) .
F13 C11 F12 109.3(5) .
F5 C11 F12 107.9(5) .
F13 C11 C5 110.7(5) .
F5 C11 C5 109.9(5) .
F12 C11 C5 110.4(5) .

loop_
_geom_bond_atom_site_label_1
_geom_bond_atom_site_label_2
_geom_bond_distance
_geom_bond_site_symmetry_2
C1 C3 1.399(7) .
C1 C9 1.403(8) .
C1 H1 0.9500 .
C2 F1 1.336(6) .
C2 F2 1.358(6) .
C2 C9 1.537(7) .
C2 C4 1.558(8) .
C3 C9 1.385(8) 5_676
C3 C6 1.528(8) .
C4 F3 1.338(7) .
C4 F17 1.351(6) .
C4 C8 1.552(8) .
C5 F16 1.343(6) .
C5 F9 1.353(6) .
C5 C11 1.534(9) .
C5 C7 1.543(8) .
C6 F8 1.352(6) .
C6 F4 1.357(6) .
C6 C7 1.565(8) .
C7 F6 1.346(6) .
C7 F7 1.347(6) .
C8 F10 1.341(7) .
C8 F18 1.342(6) .
C8 C10 1.538(9) .
C9 C3 1.385(8) 5_676
C10 F14 1.304(9) .
C10 F11 1.325(8) .
C10 F15 1.329(8) .
C11 F13 1.321(7) .
C11 F5 1.326(7) .
C11 F12 1.327(7) .
